data_1570243
loop_
_publ_author_name
'Bulgarevich, Kirill'
'Takimiya, Kazuo'

_publ_section_title
;
 Crystal-structure simulation of molecular semiconductors:
 brickwork-related crystal structures of methylthiolated
 <i>peri</i>-condensed polycyclic aromatic hydrocarbons.
;
_journal_issue 12
_journal_name_full 'Materials horizons'
_journal_page_first 5492
_journal_page_last 5499
_journal_paper_doi 10.1039/d3mh01055d
_journal_volume 10
_journal_year 2023
_chemical_formula_moiety 'C10 H9 S2'
_chemical_formula_sum 'C10 H9 S2'
_chemical_formula_weight 193.29
_space_group_crystal_system triclinic
_space_group_IT_number 2
_space_group_name_Hall '-P 1'
_space_group_name_H-M_alt 'P -1'
_atom_sites_solution_hydrogens geom
_atom_sites_solution_primary dual
_audit_creation_date 2022-05-11
_audit_creation_method
;
Olex2 1.3-ac4
(compiled 2020.11.27 svn.r5f609507 for Rigaku Oxford Diffraction, GUI svn.r6214)
;
_audit_update_record
;
2023-04-15 deposited with the CCDC.	2023-11-03 downloaded from the CCDC.
;
_cell_angle_alpha 80.588(7)
_cell_angle_beta 72.781(6)
_cell_angle_gamma 82.059(7)
_cell_formula_units_Z 2
_cell_length_a 6.4862(4)
_cell_length_b 7.9267(7)
_cell_length_c 8.8787(7)
_cell_measurement_reflns_used 4338
_cell_measurement_temperature 100(2)
_cell_measurement_theta_max 76.0740
_cell_measurement_theta_min 5.2520
_cell_volume 428.21(6)
_computing_cell_refinement 'CrysAlisPro 1.171.41.123a (Rigaku OD, 2022)'
_computing_data_collection 'CrysAlisPro 1.171.41.123a (Rigaku OD, 2022)'
_computing_data_reduction 'CrysAlisPro 1.171.41.123a (Rigaku OD, 2022)'
_computing_molecular_graphics 'Olex2 1.3-ac4 (Dolomanov et al., 2009)'
_computing_publication_material 'Olex2 1.3-ac4 (Dolomanov et al., 2009)'
_computing_structure_refinement 'SHELXL 2018/3 (Sheldrick, 2015)'
_computing_structure_solution 'SHELXT  (Sheldrick, 2015)'
_diffrn_ambient_temperature 100(2)
_diffrn_detector 'Rigaku HyPix-6000 area detector'
_diffrn_detector_area_resol_mean 10.0
_diffrn_detector_type 'HPC area detector'
_diffrn_measured_fraction_theta_full 0.992
_diffrn_measured_fraction_theta_max 0.955
_diffrn_measurement_details
;
List of Runs (angles in degrees, time in seconds):

  # Type    Start    End  Width  t~exp~   \w     \q     \k     \f   Frames
#--------------------------------------------------------------------------
  1  \w   -121.00 -34.00   0.50    4.00    --  -45.95 -25.00 171.00  174
  2  \w    -28.00  28.00   0.50    4.00    --   45.95 -25.00 171.00  112
  3  \w     34.00 121.00   0.50    4.00    --   45.95  25.00 -25.00  174
  4  \w   -172.00 -84.00   0.50   10.02    --  -97.00 -25.00 171.00  176
  5  \w     92.00 175.00   0.50   10.02    --  105.24  25.00 -25.00  166
  6  \w    -33.00  29.00   0.50    4.00    --  -45.95  25.00 -25.00  124
  7  \w     17.00  94.00   0.50    4.00    --   45.95-125.00-150.00  154
  8  \w    -25.00  61.00   0.50    4.00    --   45.95 -57.00 -90.00  172
  9  \w    -28.00  24.00   0.50    4.00    --   45.95 -19.00  30.00  104
 10  \w    -53.00 -25.00   0.50   10.02    --  -97.00  45.00 -90.00   56
 11  \w    -53.00 -25.00   0.50   10.02    --  -97.00  45.00  60.00   56
 12  \w    -74.00 -24.00   0.50   10.02    --  -97.00  61.00 -60.00  100
 13  \w    -74.00 -24.00   0.50   10.02    --  -97.00  61.00-120.00  100
 14  \w    -53.00 -25.00   0.50   10.02    --  -97.00  45.00-150.00   56
 15  \w    -53.00 -25.00   0.50   10.02    --  -97.00  45.00 150.00   56
 16  \w   -112.00 -24.00   0.50   10.02    --  -97.00 125.00  30.00  176
 17  \w   -172.00 -83.00   0.50   10.02    --  -97.00 -15.00  60.00  178
 18  \w    -53.00 -25.00   0.50   10.02    --  -97.00  45.00-180.00   56
 19  \w     93.00 175.00   0.50   10.02    --  105.24  45.00 -90.00  164
 20  \w     33.00 112.00   0.50   10.02    --  105.24-125.00   0.00  158
 21  \w     33.00 112.00   0.50   10.02    --  105.24-125.00-120.00  158
 22  \w     33.00 112.00   0.50   10.02    --  105.24-125.00 -90.00  158
 23  \w     33.00 106.00   0.50   10.02    --  105.24 -94.00 -30.00  146
 24  \w     93.00 175.00   0.50   10.02    --  105.24  30.00  30.00  164
 25  \w     33.00 103.00   0.50   10.02    --  105.24 -77.00 120.00  140
 26  \w     33.00 106.00   0.50   10.02    --  105.24 -94.00 150.00  146
 27  \w     33.00 106.00   0.50   10.02    --  105.24 -94.00  60.00  146
 28  \w     33.00  69.00   0.50   10.02    --  105.24 -61.00   0.00   72
 29  \w     33.00  69.00   0.50   10.02    --  105.24 -61.00 120.00   72
 30  \w     33.00 106.00   0.50   10.02    --  105.24 -94.00 -60.00  146
 31  \w     33.00  69.00   0.50   10.02    --  105.24 -61.00 -30.00   72
 32  \w   -119.00 -23.00   0.50    4.00    --  -45.95 -77.00 -90.00  192
 33  \w   -119.00 -23.00   0.50    4.00    --  -45.95 -77.00-180.00  192
 34  \w   -119.00 -23.00   0.50    4.00    --  -45.95 -77.00  90.00  192
 35  \w   -119.00 -23.00   0.50    4.00    --  -45.95 -77.00   0.00  192
 36  \w     23.00 119.00   0.50    4.00    --   45.95  77.00   0.00  192
 37  \w     31.00 118.00   0.50    4.00    --   45.95  57.00-120.00  174
 38  \w     23.00 119.00   0.50    4.00    --   45.95  77.00 120.00  192
 39  \w   -170.00-123.00   0.50   10.02    --  -97.00 -61.00 150.00   94
 40  \w   -170.00 -80.00   0.50   10.02    --  -97.00 -61.00-120.00  180
;
_diffrn_measurement_device 'four-circle diffractometer'
_diffrn_measurement_device_type 'Rigaku XtaLAB Synergy-Custom'
_diffrn_measurement_method '\w scans'
_diffrn_orient_matrix_type 'CrysAlisPro convention (1999,Acta A55,543-557)'
_diffrn_orient_matrix_UB_11 0.0292545000
_diffrn_orient_matrix_UB_12 -0.1977695000
_diffrn_orient_matrix_UB_13 0.0174347000
_diffrn_orient_matrix_UB_21 0.2016426000
_diffrn_orient_matrix_UB_22 0.0001256000
_diffrn_orient_matrix_UB_23 0.0578905000
_diffrn_orient_matrix_UB_31 -0.1445011000
_diffrn_orient_matrix_UB_32 -0.0072822000
_diffrn_orient_matrix_UB_33 0.1729354000
_diffrn_radiation_monochromator 'multi-layer mirror optics'
_diffrn_radiation_probe x-ray
_diffrn_radiation_type 'Cu K\a'
_diffrn_radiation_wavelength 1.54184
_diffrn_reflns_av_R_equivalents 0.0646
_diffrn_reflns_av_unetI/netI 0.0413
_diffrn_reflns_Laue_measured_fraction_full 0.992
_diffrn_reflns_Laue_measured_fraction_max 0.955
_diffrn_reflns_limit_h_max 8
_diffrn_reflns_limit_h_min -8
_diffrn_reflns_limit_k_max 9
_diffrn_reflns_limit_k_min -9
_diffrn_reflns_limit_l_max 11
_diffrn_reflns_limit_l_min -9
_diffrn_reflns_number 7629
_diffrn_reflns_point_group_measured_fraction_full 0.992
_diffrn_reflns_point_group_measured_fraction_max 0.955
_diffrn_reflns_theta_full 67.684
_diffrn_reflns_theta_max 76.404
_diffrn_reflns_theta_min 5.260
_diffrn_source 'rotating anode X-ray generator'
_diffrn_source_type micromax007
_exptl_absorpt_coefficient_mu 5.065
_exptl_absorpt_correction_T_max 1.00000
_exptl_absorpt_correction_T_min 0.62667
_exptl_absorpt_correction_type multi-scan
_exptl_absorpt_process_details
;
CrysAlisPro 1.171.41.123a (Rigaku Oxford Diffraction, 2022)
Empirical absorption correction using spherical harmonics,
implemented in SCALE3 ABSPACK scaling algorithm.
;
_exptl_crystal_colour 'clear light yellow'
_exptl_crystal_colour_lustre clear
_exptl_crystal_colour_modifier light
_exptl_crystal_colour_primary yellow
_exptl_crystal_density_diffrn 1.499
_exptl_crystal_description plate
_exptl_crystal_F_000 202
_exptl_crystal_size_max 0.4
_exptl_crystal_size_mid 0.15
_exptl_crystal_size_min 0.001
_refine_diff_density_max 0.924
_refine_diff_density_min -0.640
_refine_diff_density_rms 0.116
_refine_ls_extinction_method none
_refine_ls_goodness_of_fit_ref 1.060
_refine_ls_hydrogen_treatment constr
_refine_ls_matrix_type full
_refine_ls_number_parameters 111
_refine_ls_number_reflns 1702
_refine_ls_number_restraints 0
_refine_ls_restrained_S_all 1.060
_refine_ls_R_factor_all 0.0862
_refine_ls_R_factor_gt 0.0772
_refine_ls_shift/su_max 0.000
_refine_ls_shift/su_mean 0.000
_refine_ls_structure_factor_coef Fsqd
_refine_ls_weighting_details 'w=1/[\s^2^(Fo^2^)+(0.0906P)^2^+2.4359P] where P=(Fo^2^+2Fc^2^)/3'
_refine_ls_weighting_scheme calc
_refine_ls_wR_factor_gt 0.2116
_refine_ls_wR_factor_ref 0.2155
_reflns_Friedel_coverage 0.000
_reflns_number_gt 1446
_reflns_number_total 1702
_reflns_threshold_expression 'I > 2\s(I)'
_cod_data_source_file d3mh01055d2.cif
_cod_data_source_block mt-pyrene_new_plate_100k_220510_autored
_cod_depositor_comments 'Adding full bibliography for 1570243--1570246.cif.'
_cod_database_code 1570243
_shelx_shelxl_version_number 2018/3
_chemical_oxdiff_formula 'C H S'
_chemical_oxdiff_usercomment ' '
_shelx_space_group_comment
;
The symmetry employed for this shelxl refinement is uniquely defined
by the following loop, which should always be used as a source of
symmetry information in preference to the above space-group names.
They are only intended as comments.
;
_reflns_odcompleteness_completeness 99.87
_reflns_odcompleteness_iscentric 1
_reflns_odcompleteness_theta 66.97
_olex2_refinement_description
;
1. Fixed Uiso
 At 1.2 times of:
  All C(H) groups
 At 1.5 times of:
  All C(H,H,H) groups
2.a Aromatic/amide H refined with riding coordinates:
 C10(H10), C6(H6), C4(H4)
2.b Idealised Me refined as rotating group:
 C12(H12A,H12B,H12C), C9(H9A,H9B,H9C)
;
_olex2_submission_special_instructions 'No special instructions were received'
_oxdiff_exptl_absorpt_empirical_details
;
Empirical correction (ABSPACK) includes:
- Absorption correction using spherical harmonics
- Frame scaling
;
_oxdiff_exptl_absorpt_empirical_full_max 1.625
_oxdiff_exptl_absorpt_empirical_full_min 0.579

loop_
_space_group_symop_operation_xyz
'x, y, z'
'-x, -y, -z'

loop_
_atom_site_label
_atom_site_type_symbol
_atom_site_fract_x
_atom_site_fract_y
_atom_site_fract_z
_atom_site_U_iso_or_equiv
_atom_site_adp_type
_atom_site_occupancy
_atom_site_site_symmetry_order
_atom_site_calc_flag
_atom_site_refinement_flags_posn
_atom_site_refinement_flags_adp
_atom_site_refinement_flags_occupancy
_atom_site_disorder_assembly
_atom_site_disorder_group
S8 S 0.6433(2) 0.26968(18) 0.18495(16) 0.0361(4) Uani 1 1 d . . . . .
S11 S 0.3926(2) 0.23199(18) 0.84113(16) 0.0360(4) Uani 1 1 d . . . . .
C5 C 0.2559(8) 0.4115(7) 0.3586(6) 0.0305(11) Uani 1 1 d . . . . .
C3 C 0.1440(8) 0.3952(7) 0.6518(7) 0.0327(11) Uani 1 1 d . . . . .
C1 C 0.1014(8) 0.4509(7) 0.5034(6) 0.0310(11) Uani 1 1 d . . . . .
C10 C 0.4940(8) 0.2595(7) 0.5127(6) 0.0329(11) Uani 1 1 d . . . . .
H10 H 0.626654 0.193465 0.516475 0.039 Uiso 1 1 calc R U . . .
C6 C 0.2058(8) 0.4694(7) 0.2110(7) 0.0337(12) Uani 1 1 d . . . . .
H6 H 0.307756 0.442467 0.114513 0.040 Uiso 1 1 calc R U . . .
C2 C 0.3443(8) 0.2992(7) 0.6533(6) 0.0321(11) Uani 1 1 d . . . . .
C4 C 0.0159(8) 0.5616(7) 0.2068(6) 0.0331(12) Uani 1 1 d . . . . .
H4 H -0.012282 0.598803 0.106865 0.040 Uiso 1 1 calc R U . . .
C7 C 0.4532(8) 0.3147(7) 0.3669(7) 0.0328(12) Uani 1 1 d . . . . .
C12 C 0.6535(9) 0.1112(8) 0.7935(7) 0.0391(13) Uani 1 1 d . . . . .
H12A H 0.762476 0.186575 0.726765 0.059 Uiso 1 1 calc R U . . .
H12B H 0.648628 0.017048 0.735844 0.059 Uiso 1 1 calc R U . . .
H12C H 0.692011 0.063895 0.891760 0.059 Uiso 1 1 calc R U . . .
C9 C 0.8590(9) 0.1349(8) 0.2446(7) 0.0415(14) Uani 1 1 d . . . . .
H9A H 0.973444 0.104986 0.150014 0.062 Uiso 1 1 calc R U . . .
H9B H 0.802813 0.029738 0.309327 0.062 Uiso 1 1 calc R U . . .
H9C H 0.918407 0.196247 0.307149 0.062 Uiso 1 1 calc R U . . .

loop_
_atom_site_aniso_label
_atom_site_aniso_U_11
_atom_site_aniso_U_22
_atom_site_aniso_U_33
_atom_site_aniso_U_23
_atom_site_aniso_U_13
_atom_site_aniso_U_12
S8 0.0275(7) 0.0454(8) 0.0305(7) -0.0055(5) -0.0035(5) 0.0030(5)
S11 0.0309(7) 0.0439(8) 0.0302(7) -0.0030(5) -0.0080(5) 0.0038(5)
C5 0.028(2) 0.034(3) 0.027(3) -0.002(2) -0.006(2) -0.003(2)
C3 0.027(2) 0.037(3) 0.033(3) -0.004(2) -0.008(2) -0.003(2)
C1 0.027(3) 0.032(3) 0.034(3) -0.003(2) -0.009(2) -0.003(2)
C10 0.030(3) 0.036(3) 0.032(3) -0.004(2) -0.009(2) 0.000(2)
C6 0.028(2) 0.040(3) 0.031(3) -0.006(2) -0.004(2) -0.001(2)
C2 0.029(3) 0.034(3) 0.032(3) -0.002(2) -0.008(2) -0.001(2)
C4 0.030(3) 0.042(3) 0.024(3) 0.001(2) -0.007(2) -0.002(2)
C7 0.025(2) 0.036(3) 0.036(3) -0.007(2) -0.004(2) -0.002(2)
C12 0.032(3) 0.048(3) 0.035(3) -0.003(2) -0.012(2) 0.003(2)
C9 0.031(3) 0.044(3) 0.045(3) -0.010(3) -0.005(2) 0.005(2)

loop_
_atom_type_symbol
_atom_type_description
_atom_type_scat_dispersion_real
_atom_type_scat_dispersion_imag
_atom_type_scat_source
C C 0.0181 0.0091 'International Tables Vol C Tables 4.2.6.8 and 6.1.1.4'
H H 0.0000 0.0000 'International Tables Vol C Tables 4.2.6.8 and 6.1.1.4'
S S 0.3331 0.5567 'International Tables Vol C Tables 4.2.6.8 and 6.1.1.4'

loop_
_geom_angle_atom_site_label_1
_geom_angle_atom_site_label_2
_geom_angle_atom_site_label_3
_geom_angle
_geom_angle_site_symmetry_1
_geom_angle_site_symmetry_3
_geom_angle_publ_flag
C7 S8 C9 104.1(3) . . ?
C2 S11 C12 103.5(3) . . ?
C1 C5 C6 119.3(5) . . ?
C7 C5 C1 118.4(5) . . ?
C7 C5 C6 122.4(5) . . ?
C1 C3 C2 118.3(5) . . ?
C1 C3 C4 118.8(5) . 2_566 ?
C2 C3 C4 122.9(5) . 2_566 ?
C5 C1 C1 118.9(6) . 2_566 ?
C3 C1 C5 121.0(5) . . ?
C3 C1 C1 120.1(6) . 2_566 ?
C7 C10 C2 121.1(5) . . ?
C4 C6 C5 121.0(5) . . ?
C3 C2 S11 117.1(4) . . ?
C10 C2 S11 122.2(4) . . ?
C10 C2 C3 120.8(5) . . ?
C6 C4 C3 121.9(5) . 2_566 ?
C5 C7 S8 117.4(4) . . ?
C10 C7 S8 122.2(4) . . ?
C10 C7 C5 120.4(5) . . ?

loop_
_geom_bond_atom_site_label_1
_geom_bond_atom_site_label_2
_geom_bond_distance
_geom_bond_site_symmetry_2
_geom_bond_publ_flag
S8 C7 1.773(5) . ?
S8 C9 1.795(6) . ?
S11 C2 1.771(5) . ?
S11 C12 1.795(6) . ?
C5 C1 1.428(7) . ?
C5 C6 1.431(7) . ?
C5 C7 1.414(7) . ?
C3 C1 1.414(8) . ?
C3 C2 1.414(7) . ?
C3 C4 1.429(7) 2_566 ?
C1 C1 1.445(10) 2_566 ?
C10 C2 1.387(7) . ?
C10 C7 1.387(8) . ?
C6 C4 1.350(8) . ?
